data_4122243
loop_
_publ_author_name
'Barnett, Brandon R.'
'Moore, Curtis E.'
'Rheingold, Arnold L.'
'Figueroa, Joshua S.'

_publ_section_title
;
 Cooperative Transition Metal/Lewis Acid Bond-Activation Reactions by a
 Bidentate (Boryl)iminomethane Complex: A Significant Metal-Borane
 Interaction Promoted by a Small Bite-Angle LZ Chelate.
;
_journal_issue 29
_journal_name_full 'Journal of the American Chemical Society'
_journal_page_first 10262
_journal_page_last 10265
_journal_paper_doi 10.1021/ja505843g
_journal_volume 136
_journal_year 2014
_chemical_formula_moiety 'C62 H74 Cl2 N2 Pt, 2(C H2 Cl2)'
_chemical_formula_sum 'C64 H78 Cl6 N2 Pt'
_chemical_formula_weight 1283.07
_chemical_name_common cis-PtCl2(CNArDipp2)2
_chemical_name_systematic
;
 ?
;
_space_group_crystal_system monoclinic
_space_group_IT_number 15
_space_group_name_Hall '-C 2yc'
_space_group_name_H-M_alt 'C 1 2/c 1'
_symmetry_space_group_name_Hall '-C 2yc'
_symmetry_space_group_name_H-M 'C 1 2/c 1'
_atom_sites_solution_hydrogens geom
_atom_sites_solution_primary direct
_atom_sites_solution_secondary difmap
_audit_creation_date 2014-04-03
_audit_creation_method
;
Olex2 1.2-beta
(compiled 2014.03.20 svn.r2914 for OlexSys, GUI svn.r4816)
;
_cell_angle_alpha 90
_cell_angle_beta 111.479(5)
_cell_angle_gamma 90
_cell_formula_units_Z 4
_cell_length_a 23.427(3)
_cell_length_b 12.4081(15)
_cell_length_c 22.030(3)
_cell_measurement_reflns_used 9799
_cell_measurement_temperature 100
_cell_measurement_theta_max 26.415
_cell_measurement_theta_min 2.288
_cell_volume 5959.1(13)
_computing_cell_refinement 'SAINT v7.60A (Bruker, 2009)'
_computing_data_collection 'APEX2 v2013.6-2 (Bruker, 2013)'
_computing_data_reduction 'SAINT v8.34A (Bruker, 2013)'
_computing_molecular_graphics 'Olex2 (Dolomanov et al., 2009)'
_computing_publication_material 'Olex2 (Dolomanov et al., 2009)'
_computing_structure_refinement 'ShelXL (Sheldrick, 2008)'
_computing_structure_solution 'ShelXT (Sheldrick, 2008)'
_diffrn_ambient_temperature 100.0
_diffrn_detector 'Bruker Photon-100 area detector'
_diffrn_detector_area_resol_mean 10.5
_diffrn_detector_type 'CMOS area detector'
_diffrn_measured_fraction_theta_full 0.973
_diffrn_measured_fraction_theta_max 0.970
_diffrn_measurement_device 'four-circle KAPPA diffractometer'
_diffrn_measurement_device_type 'Bruker D8 QUEST'
_diffrn_measurement_method '\w and \f scans'
_diffrn_radiation_monochromator 'Double Bounce Multilayer Mirror'
_diffrn_radiation_probe x-ray
_diffrn_radiation_type MoK\a
_diffrn_radiation_wavelength 0.71073
_diffrn_reflns_av_R_equivalents 0.0614
_diffrn_reflns_av_unetI/netI 0.0538
_diffrn_reflns_Laue_measured_fraction_full 0.973
_diffrn_reflns_Laue_measured_fraction_max 0.970
_diffrn_reflns_limit_h_max 27
_diffrn_reflns_limit_h_min -29
_diffrn_reflns_limit_k_max 15
_diffrn_reflns_limit_k_min 0
_diffrn_reflns_limit_l_max 27
_diffrn_reflns_limit_l_min 0
_diffrn_reflns_number 26617
_diffrn_reflns_point_group_measured_fraction_full 0.973
_diffrn_reflns_point_group_measured_fraction_max 0.970
_diffrn_reflns_theta_full 25.000
_diffrn_reflns_theta_max 26.413
_diffrn_reflns_theta_min 3.082
_diffrn_source 'microfocus sealed X-ray tube'
_diffrn_source_type 'Incoatec I\mus'
_diffrn_standards_number 0
_exptl_absorpt_coefficient_mu 2.664
_exptl_absorpt_correction_T_max 0.045244
_exptl_absorpt_correction_T_min 0.021369
_exptl_absorpt_correction_type multi-scan
_exptl_absorpt_process_details
;
 TWINABS-2012/1 (Bruker,2012) was used for absorption correction.
 
For component 1:
 wR2(int) was 0.0749 before and 0.0624 after correction.
 The Ratio of minimum to maximum transmission is 0.47.
 The \l/2 correction factor is Not present

Final HKLF 4 output contains 26617 reflections, Rint = 0.0614
 (8770 with I > 3sig(I), Rint = 0.0442)
;
_exptl_crystal_colour Colorless
_exptl_crystal_colour_primary Colorless
_exptl_crystal_density_diffrn 1.430
_exptl_crystal_description Block
_exptl_crystal_F_000 2624
_exptl_crystal_size_max 0.173
_exptl_crystal_size_mid 0.125
_exptl_crystal_size_min 0.096
_refine_diff_density_max 1.634
_refine_diff_density_min -1.426
_refine_diff_density_rms 0.118
_refine_ls_extinction_method none
_refine_ls_goodness_of_fit_ref 1.120
_refine_ls_hydrogen_treatment constr
_refine_ls_matrix_type full
_refine_ls_number_parameters 339
_refine_ls_number_reflns 6394
_refine_ls_number_restraints 0
_refine_ls_restrained_S_all 1.120
_refine_ls_R_factor_all 0.0539
_refine_ls_R_factor_gt 0.0397
_refine_ls_shift/su_max 0.002
_refine_ls_shift/su_mean 0.000
_refine_ls_structure_factor_coef Fsqd
_refine_ls_weighting_details 'w=1/[\s^2^(Fo^2^)+(0.0297P)^2^+17.5704P] where P=(Fo^2^+2Fc^2^)/3'
_refine_ls_weighting_scheme calc
_refine_ls_wR_factor_gt 0.0791
_refine_ls_wR_factor_ref 0.0834
_reflns_Friedel_coverage 0.000
_reflns_number_gt 5554
_reflns_number_total 6394
_reflns_threshold_expression 'I > 2\s(I)'
_cod_data_source_file ja505843g_si_002.cif
_cod_data_source_block JFig631
_cod_depositor_comments
;
The following automatic conversions were performed:

'_diffrn_radiation_probe' value 'X-ray' changed to 'x-ray' according
to
/usr/data/users/saulius/crontab/automatic-downloads/rss-feeds/ACS/lib/dictionaries/cif_core.dic
dictionary named 'cif_core.dic' version 2.4.2 from 2011-04-26.

Automatic conversion script
Id: cif_fix_values 2281 2013-09-26 08:29:07Z andrius 

 Adding full bibliography for 4122242--4122254.cif.
;
_cod_original_cell_volume 5959.2(13)
_cod_database_code 4122243
_shelxl_version_number 2013-4
_shelx_space_group_comment
;
The symmetry employed for this shelxl refinement is uniquely defined
by the following loop, which should always be used as a source of
symmetry information in preference to the above space-group names.
They are only intended as comments.
;
_shelx_estimated_absorpt_t_max 0.784
_shelx_estimated_absorpt_t_min 0.656
_olex2_refinement_description
;
1. Fixed Uiso
 At 1.2 times of:
  All C(H) groups, All C(H,H) groups
 At 1.5 times of:
  All C(H,H,H) groups
2.a Ternary CH refined with riding coordinates:
 C14(H14), C17(H17), C26(H26), C29(H29)
2.b Secondary CH2 refined with riding coordinates:
 C1S(H1SA,H1SB)
2.c Aromatic/amide H refined with riding coordinates:
 C4(H4), C5(H5), C6(H6), C10(H10), C11(H11), C12(H12), C22(H22), C23(H23),
 C24(H24)
2.d Idealised Me refined as rotating group:
 C15(H15A,H15B,H15C), C16(H16A,H16B,H16C), C18(H18A,H18B,H18C), C19(H19A,H19B,
 H19C), C27(H27A,H27B,H27C), C28(H28A,H28B,H28C), C30(H30A,H30B,H30C), C31(H31A,
 H31B,H31C)
;

loop_
_space_group_symop_operation_xyz
'x, y, z'
'-x, y, -z+1/2'
'x+1/2, y+1/2, z'
'-x+1/2, y+1/2, -z+1/2'
'-x, -y, -z'
'x, -y, z-1/2'
'-x+1/2, -y+1/2, -z'
'x+1/2, -y+1/2, z-1/2'

loop_
_atom_site_label
_atom_site_type_symbol
_atom_site_fract_x
_atom_site_fract_y
_atom_site_fract_z
_atom_site_U_iso_or_equiv
_atom_site_adp_type
_atom_site_occupancy
_atom_site_site_symmetry_order
_atom_site_calc_flag
_atom_site_refinement_flags_posn
_atom_site_refinement_flags_adp
_atom_site_refinement_flags_occupancy
Pt1 Pt 0.5000 0.53845(2) 0.2500 0.01696(8) Uani 1 2 d S T P
Cl1 Cl 0.57233(4) 0.40641(8) 0.26075(5) 0.0237(2) Uani 1 1 d . . .
N1 N 0.39408(15) 0.6985(2) 0.22469(16) 0.0165(7) Uani 1 1 d . . .
C1 C 0.43553(18) 0.6424(3) 0.2361(2) 0.0183(9) Uani 1 1 d . . .
C2 C 0.33737(17) 0.7513(3) 0.1939(2) 0.0174(8) Uani 1 1 d . . .
C3 C 0.30730(18) 0.7324(3) 0.1274(2) 0.0180(8) Uani 1 1 d . . .
C4 C 0.24991(18) 0.7797(3) 0.0977(2) 0.0205(9) Uani 1 1 d . . .
H4 H 0.2281 0.7698 0.0523 0.025 Uiso 1 1 calc R . .
C5 C 0.22443(18) 0.8405(3) 0.1333(2) 0.0221(9) Uani 1 1 d . . .
H5 H 0.1844 0.8695 0.1127 0.026 Uiso 1 1 calc R . .
C6 C 0.25639(18) 0.8602(3) 0.1994(2) 0.0195(9) Uani 1 1 d . . .
H6 H 0.2382 0.9031 0.2231 0.023 Uiso 1 1 calc R . .
C7 C 0.31484(17) 0.8175(3) 0.2311(2) 0.0182(8) Uani 1 1 d . . .
C8 C 0.33855(17) 0.6672(3) 0.09095(19) 0.0174(8) Uani 1 1 d . . .
C9 C 0.31968(18) 0.5604(3) 0.0714(2) 0.0210(9) Uani 1 1 d . . .
C10 C 0.35539(19) 0.4993(3) 0.0465(2) 0.0244(9) Uani 1 1 d . . .
H10 H 0.3439 0.4270 0.0336 0.029 Uiso 1 1 calc R . .
C11 C 0.40777(19) 0.5415(4) 0.0399(2) 0.0259(9) Uani 1 1 d . . .
H11 H 0.4325 0.4972 0.0242 0.031 Uiso 1 1 calc R . .
C12 C 0.42396(19) 0.6475(3) 0.0561(2) 0.0229(9) Uani 1 1 d . . .
H12 H 0.4592 0.6762 0.0503 0.027 Uiso 1 1 calc R . .
C13 C 0.38928(18) 0.7130(3) 0.0808(2) 0.0199(9) Uani 1 1 d . . .
C14 C 0.26205(18) 0.5129(3) 0.0774(2) 0.0228(9) Uani 1 1 d . . .
H14 H 0.2331 0.5741 0.0737 0.027 Uiso 1 1 calc R . .
C15 C 0.2294(2) 0.4335(4) 0.0228(3) 0.0375(12) Uani 1 1 d . . .
H15A H 0.2227 0.4672 -0.0195 0.056 Uiso 1 1 calc GR . .
H15B H 0.1897 0.4135 0.0251 0.056 Uiso 1 1 calc GR . .
H15C H 0.2547 0.3688 0.0277 0.056 Uiso 1 1 calc GR . .
C16 C 0.2750(2) 0.4603(4) 0.1437(2) 0.0342(11) Uani 1 1 d . . .
H16A H 0.3036 0.4003 0.1493 0.051 Uiso 1 1 calc GR . .
H16B H 0.2365 0.4332 0.1460 0.051 Uiso 1 1 calc GR . .
H16C H 0.2930 0.5136 0.1783 0.051 Uiso 1 1 calc GR . .
C17 C 0.40583(19) 0.8315(3) 0.0932(2) 0.0225(9) Uani 1 1 d . . .
H17 H 0.3739 0.8670 0.1065 0.027 Uiso 1 1 calc R . .
C18 C 0.4054(2) 0.8857(4) 0.0308(2) 0.0308(10) Uani 1 1 d . . .
H18A H 0.4387 0.8561 0.0189 0.046 Uiso 1 1 calc GR . .
H18B H 0.4113 0.9635 0.0381 0.046 Uiso 1 1 calc GR . .
H18C H 0.3660 0.8722 -0.0045 0.046 Uiso 1 1 calc GR . .
C19 C 0.4685(2) 0.8483(3) 0.1481(2) 0.0282(10) Uani 1 1 d . . .
H19A H 0.4666 0.8230 0.1895 0.042 Uiso 1 1 calc GR . .
H19B H 0.4789 0.9251 0.1516 0.042 Uiso 1 1 calc GR . .
H19C H 0.4998 0.8074 0.1383 0.042 Uiso 1 1 calc GR . .
C20 C 0.35204(17) 0.8452(3) 0.3007(2) 0.0173(8) Uani 1 1 d . . .
C21 C 0.37435(17) 0.9520(3) 0.3161(2) 0.0205(8) Uani 1 1 d . . .
C22 C 0.40914(18) 0.9764(3) 0.3813(2) 0.0231(9) Uani 1 1 d . . .
H22 H 0.4243 1.0476 0.3925 0.028 Uiso 1 1 calc R . .
C23 C 0.42193(19) 0.8996(3) 0.4299(2) 0.0245(9) Uani 1 1 d . . .
H23 H 0.4461 0.9176 0.4737 0.029 Uiso 1 1 calc R . .
C24 C 0.39933(19) 0.7964(3) 0.4143(2) 0.0231(9) Uani 1 1 d . . .
H24 H 0.4081 0.7438 0.4478 0.028 Uiso 1 1 calc R . .
C25 C 0.36384(18) 0.7678(3) 0.3502(2) 0.0220(9) Uani 1 1 d . . .
C26 C 0.36422(18) 1.0404(3) 0.2654(2) 0.0232(9) Uani 1 1 d . . .
H26 H 0.3343 1.0131 0.2230 0.028 Uiso 1 1 calc R . .
C27 C 0.3368(2) 1.1415(3) 0.2844(3) 0.0332(11) Uani 1 1 d . . .
H27A H 0.2978 1.1230 0.2889 0.050 Uiso 1 1 calc GR . .
H27B H 0.3296 1.1965 0.2505 0.050 Uiso 1 1 calc GR . .
H27C H 0.3654 1.1695 0.3260 0.050 Uiso 1 1 calc GR . .
C28 C 0.4237(2) 1.0680(4) 0.2559(3) 0.0345(11) Uani 1 1 d . . .
H28A H 0.4545 1.0909 0.2976 0.052 Uiso 1 1 calc GR . .
H28B H 0.4162 1.1266 0.2240 0.052 Uiso 1 1 calc GR . .
H28C H 0.4386 1.0044 0.2398 0.052 Uiso 1 1 calc GR . .
C29 C 0.33683(18) 0.6543(3) 0.3386(2) 0.0212(9) Uani 1 1 d . . .
H29 H 0.3156 0.6440 0.2905 0.025 Uiso 1 1 calc R . .
C30 C 0.2891(2) 0.6435(3) 0.3702(2) 0.0281(10) Uani 1 1 d . . .
H30A H 0.2700 0.5722 0.3605 0.042 Uiso 1 1 calc GR . .
H30B H 0.2576 0.6992 0.3528 0.042 Uiso 1 1 calc GR . .
H30C H 0.3090 0.6524 0.4175 0.042 Uiso 1 1 calc GR . .
C31 C 0.3866(2) 0.5680(3) 0.3637(2) 0.0270(10) Uani 1 1 d . . .
H31A H 0.4197 0.5833 0.3477 0.041 Uiso 1 1 calc GR . .
H31B H 0.3689 0.4971 0.3479 0.041 Uiso 1 1 calc GR . .
H31C H 0.4030 0.5682 0.4115 0.041 Uiso 1 1 calc GR . .
Cl1S Cl 0.51985(6) 0.70561(10) 0.57678(6) 0.0388(3) Uani 1 1 d . . .
Cl2S Cl 0.40857(7) 0.79577(10) 0.58748(7) 0.0441(3) Uani 1 1 d . . .
C1S C 0.4722(2) 0.7092(4) 0.6232(2) 0.0329(11) Uani 1 1 d . . .
H1SA H 0.4963 0.7344 0.6679 0.039 Uiso 1 1 calc R . .
H1SB H 0.4573 0.6355 0.6264 0.039 Uiso 1 1 calc R . .

loop_
_atom_site_aniso_label
_atom_site_aniso_U_11
_atom_site_aniso_U_22
_atom_site_aniso_U_33
_atom_site_aniso_U_23
_atom_site_aniso_U_13
_atom_site_aniso_U_12
Pt1 0.01342(11) 0.01715(11) 0.01985(12) 0.000 0.00554(8) 0.000
Cl1 0.0198(5) 0.0193(5) 0.0314(6) 0.0002(4) 0.0087(4) 0.0038(4)
N1 0.0171(17) 0.0154(15) 0.0178(17) -0.0001(14) 0.0074(14) -0.0004(13)
C1 0.023(2) 0.0151(18) 0.018(2) -0.0029(17) 0.0095(18) -0.0072(16)
C2 0.0124(18) 0.0147(17) 0.023(2) 0.0033(17) 0.0044(17) 0.0005(14)
C3 0.0183(19) 0.0149(17) 0.022(2) 0.0001(18) 0.0091(17) -0.0014(15)
C4 0.0167(19) 0.0226(19) 0.020(2) 0.0008(18) 0.0041(17) -0.0010(15)
C5 0.0144(19) 0.0203(19) 0.029(2) 0.0044(19) 0.0044(18) 0.0028(15)
C6 0.0191(19) 0.0187(18) 0.023(2) -0.0002(18) 0.0103(18) 0.0005(15)
C7 0.0158(19) 0.0157(17) 0.023(2) 0.0019(18) 0.0062(17) -0.0011(15)
C8 0.0163(19) 0.0209(19) 0.014(2) 0.0027(17) 0.0050(16) 0.0028(15)
C9 0.0177(19) 0.025(2) 0.019(2) -0.0011(18) 0.0055(17) 0.0004(15)
C10 0.026(2) 0.0228(18) 0.024(2) -0.0021(19) 0.0080(19) 0.0001(17)
C11 0.024(2) 0.035(2) 0.021(2) -0.004(2) 0.0103(18) 0.0051(19)
C12 0.019(2) 0.031(2) 0.021(2) 0.001(2) 0.0100(18) 0.0000(16)
C13 0.019(2) 0.023(2) 0.017(2) 0.0021(18) 0.0052(17) -0.0005(16)
C14 0.018(2) 0.020(2) 0.027(2) -0.0043(18) 0.0043(18) -0.0012(15)
C15 0.031(3) 0.036(3) 0.045(3) -0.014(2) 0.013(2) -0.012(2)
C16 0.023(2) 0.045(3) 0.035(3) 0.007(3) 0.011(2) -0.005(2)
C17 0.019(2) 0.022(2) 0.028(2) -0.0003(19) 0.0108(19) -0.0014(16)
C18 0.025(2) 0.029(2) 0.037(3) 0.005(2) 0.009(2) -0.0013(18)
C19 0.028(2) 0.027(2) 0.030(3) 0.004(2) 0.012(2) -0.0067(18)
C20 0.0129(18) 0.0195(19) 0.021(2) -0.0026(18) 0.0084(17) 0.0020(14)
C21 0.0177(18) 0.0216(19) 0.024(2) -0.001(2) 0.0103(17) 0.0036(16)
C22 0.0197(19) 0.023(2) 0.027(2) -0.008(2) 0.0096(18) 0.0011(16)
C23 0.020(2) 0.032(2) 0.022(2) -0.005(2) 0.0080(18) 0.0010(17)
C24 0.022(2) 0.027(2) 0.023(2) 0.002(2) 0.0105(19) 0.0015(16)
C25 0.0167(19) 0.025(2) 0.026(2) -0.0018(19) 0.0087(18) 0.0047(16)
C26 0.0212(19) 0.0196(18) 0.026(2) -0.003(2) 0.0047(17) -0.0019(17)
C27 0.027(2) 0.025(2) 0.040(3) 0.002(2) 0.004(2) 0.0034(18)
C28 0.030(2) 0.035(2) 0.040(3) 0.011(2) 0.014(2) 0.0012(19)
C29 0.022(2) 0.0209(19) 0.020(2) 0.0009(18) 0.0071(18) 0.0000(16)
C30 0.025(2) 0.028(2) 0.032(3) 0.000(2) 0.011(2) 0.0005(17)
C31 0.030(2) 0.026(2) 0.030(2) 0.004(2) 0.016(2) 0.0044(17)
Cl1S 0.0340(6) 0.0489(7) 0.0324(7) 0.0046(6) 0.0111(5) -0.0064(5)
Cl2S 0.0563(8) 0.0413(7) 0.0335(7) 0.0075(6) 0.0150(6) 0.0177(6)
C1S 0.036(3) 0.034(2) 0.026(3) 0.005(2) 0.008(2) 0.000(2)

loop_
_atom_type_symbol
_atom_type_description
_atom_type_scat_dispersion_real
_atom_type_scat_dispersion_imag
_atom_type_scat_source
C C 0.0033 0.0016 'International Tables Vol C Tables 4.2.6.8 and 6.1.1.4'
H H 0.0000 0.0000 'International Tables Vol C Tables 4.2.6.8 and 6.1.1.4'
Cl Cl 0.1484 0.1585 'International Tables Vol C Tables 4.2.6.8 and 6.1.1.4'
N N 0.0061 0.0033 'International Tables Vol C Tables 4.2.6.8 and 6.1.1.4'
Pt Pt -1.7033 8.3905 'International Tables Vol C Tables 4.2.6.8 and 6.1.1.4'

loop_
_geom_angle_atom_site_label_1
_geom_angle_atom_site_label_2
_geom_angle_atom_site_label_3
_geom_angle
_geom_angle_site_symmetry_1
_geom_angle_site_symmetry_3
Cl1 Pt1 Cl1 89.46(5) 2_655 .
C1 Pt1 Cl1 175.83(12) . .
C1 Pt1 Cl1 175.83(12) 2_655 2_655
C1 Pt1 Cl1 87.44(11) 2_655 .
C1 Pt1 Cl1 87.45(11) . 2_655
C1 Pt1 C1 95.8(2) 2_655 .
C1 N1 C2 163.8(4) . .
N1 C1 Pt1 174.7(3) . .
C3 C2 N1 116.8(4) . .
C7 C2 N1 118.9(4) . .
C7 C2 C3 124.3(4) . .
C2 C3 C8 119.6(3) . .
C4 C3 C2 116.8(4) . .
C4 C3 C8 123.5(4) . .
C3 C4 H4 119.6 . .
C5 C4 C3 120.8(4) . .
C5 C4 H4 119.6 . .
C4 C5 H5 119.5 . .
C4 C5 C6 120.9(4) . .
C6 C5 H5 119.5 . .
C5 C6 H6 119.7 . .
C5 C6 C7 120.7(4) . .
C7 C6 H6 119.7 . .
C2 C7 C6 116.4(4) . .
C2 C7 C20 122.2(3) . .
C6 C7 C20 121.4(4) . .
C9 C8 C3 120.5(4) . .
C13 C8 C3 118.2(3) . .
C13 C8 C9 121.2(4) . .
C8 C9 C14 121.6(4) . .
C10 C9 C8 117.9(4) . .
C10 C9 C14 120.5(4) . .
C9 C10 H10 119.3 . .
C9 C10 C11 121.3(4) . .
C11 C10 H10 119.3 . .
C10 C11 H11 119.9 . .
C12 C11 C10 120.2(4) . .
C12 C11 H11 119.9 . .
C11 C12 H12 119.6 . .
C11 C12 C13 120.8(4) . .
C13 C12 H12 119.6 . .
C8 C13 C17 122.4(4) . .
C12 C13 C8 118.3(4) . .
C12 C13 C17 119.2(4) . .
C9 C14 H14 107.2 . .
C9 C14 C15 112.6(4) . .
C9 C14 C16 112.2(3) . .
C15 C14 H14 107.2 . .
C16 C14 H14 107.2 . .
C16 C14 C15 110.2(4) . .
C14 C15 H15A 109.5 . .
C14 C15 H15B 109.5 . .
C14 C15 H15C 109.5 . .
H15A C15 H15B 109.5 . .
H15A C15 H15C 109.5 . .
H15B C15 H15C 109.5 . .
C14 C16 H16A 109.5 . .
C14 C16 H16B 109.5 . .
C14 C16 H16C 109.5 . .
H16A C16 H16B 109.5 . .
H16A C16 H16C 109.5 . .
H16B C16 H16C 109.5 . .
C13 C17 H17 108.1 . .
C13 C17 C18 110.3(4) . .
C13 C17 C19 112.3(3) . .
C18 C17 H17 108.1 . .
C18 C17 C19 109.8(3) . .
C19 C17 H17 108.1 . .
C17 C18 H18A 109.5 . .
C17 C18 H18B 109.5 . .
C17 C18 H18C 109.5 . .
H18A C18 H18B 109.5 . .
H18A C18 H18C 109.5 . .
H18B C18 H18C 109.5 . .
C17 C19 H19A 109.5 . .
C17 C19 H19B 109.5 . .
C17 C19 H19C 109.5 . .
H19A C19 H19B 109.5 . .
H19A C19 H19C 109.5 . .
H19B C19 H19C 109.5 . .
C21 C20 C7 118.9(4) . .
C25 C20 C7 120.9(3) . .
C25 C20 C21 120.2(4) . .
C20 C21 C26 123.6(4) . .
C22 C21 C20 118.1(4) . .
C22 C21 C26 118.3(4) . .
C21 C22 H22 119.2 . .
C23 C22 C21 121.7(4) . .
C23 C22 H22 119.2 . .
C22 C23 H23 120.2 . .
C24 C23 C22 119.5(4) . .
C24 C23 H23 120.2 . .
C23 C24 H24 119.4 . .
C23 C24 C25 121.3(4) . .
C25 C24 H24 119.4 . .
C20 C25 C29 123.4(4) . .
C24 C25 C20 119.1(4) . .
C24 C25 C29 117.4(4) . .
C21 C26 H26 108.1 . .
C21 C26 C27 110.9(4) . .
C21 C26 C28 111.1(3) . .
C27 C26 H26 108.1 . .
C28 C26 H26 108.1 . .
C28 C26 C27 110.4(4) . .
C26 C27 H27A 109.5 . .
C26 C27 H27B 109.5 . .
C26 C27 H27C 109.5 . .
H27A C27 H27B 109.5 . .
H27A C27 H27C 109.5 . .
H27B C27 H27C 109.5 . .
C26 C28 H28A 109.5 . .
C26 C28 H28B 109.5 . .
C26 C28 H28C 109.5 . .
H28A C28 H28B 109.5 . .
H28A C28 H28C 109.5 . .
H28B C28 H28C 109.5 . .
C25 C29 H29 108.1 . .
C25 C29 C31 111.8(3) . .
C30 C29 C25 109.5(3) . .
C30 C29 H29 108.1 . .
C30 C29 C31 111.3(4) . .
C31 C29 H29 108.1 . .
C29 C30 H30A 109.5 . .
C29 C30 H30B 109.5 . .
C29 C30 H30C 109.5 . .
H30A C30 H30B 109.5 . .
H30A C30 H30C 109.5 . .
H30B C30 H30C 109.5 . .
C29 C31 H31A 109.5 . .
C29 C31 H31B 109.5 . .
C29 C31 H31C 109.5 . .
H31A C31 H31B 109.5 . .
H31A C31 H31C 109.5 . .
H31B C31 H31C 109.5 . .
Cl1S C1S Cl2S 111.4(3) . .
Cl1S C1S H1SA 109.4 . .
Cl1S C1S H1SB 109.4 . .
Cl2S C1S H1SA 109.4 . .
Cl2S C1S H1SB 109.4 . .
H1SA C1S H1SB 108.0 . .

loop_
_geom_bond_atom_site_label_1
_geom_bond_atom_site_label_2
_geom_bond_distance
_geom_bond_site_symmetry_2
Pt1 Cl1 2.3060(10) 2_655
Pt1 Cl1 2.3061(10) .
Pt1 C1 1.923(4) 2_655
Pt1 C1 1.923(4) .
N1 C1 1.146(5) .
N1 C2 1.412(5) .
C2 C3 1.395(6) .
C2 C7 1.392(6) .
C3 C4 1.391(5) .
C3 C8 1.505(6) .
C4 H4 0.9500 .
C4 C5 1.372(6) .
C5 H5 0.9500 .
C5 C6 1.393(6) .
C6 H6 0.9500 .
C6 C7 1.394(5) .
C7 C20 1.502(6) .
C8 C9 1.413(5) .
C8 C13 1.407(6) .
C9 C10 1.383(6) .
C9 C14 1.523(6) .
C10 H10 0.9500 .
C10 C11 1.389(6) .
C11 H11 0.9500 .
C11 C12 1.379(6) .
C12 H12 0.9500 .
C12 C13 1.393(6) .
C13 C17 1.520(5) .
C14 H14 1.0000 .
C14 C15 1.528(6) .
C14 C16 1.524(6) .
C15 H15A 0.9800 .
C15 H15B 0.9800 .
C15 H15C 0.9800 .
C16 H16A 0.9800 .
C16 H16B 0.9800 .
C16 H16C 0.9800 .
C17 H17 1.0000 .
C17 C18 1.527(6) .
C17 C19 1.536(6) .
C18 H18A 0.9800 .
C18 H18B 0.9800 .
C18 H18C 0.9800 .
C19 H19A 0.9800 .
C19 H19B 0.9800 .
C19 H19C 0.9800 .
C20 C21 1.420(5) .
C20 C25 1.402(6) .
C21 C22 1.401(6) .
C21 C26 1.520(6) .
C22 H22 0.9500 .
C22 C23 1.381(6) .
C23 H23 0.9500 .
C23 C24 1.380(6) .
C24 H24 0.9500 .
C24 C25 1.397(6) .
C25 C29 1.527(5) .
C26 H26 1.0000 .
C26 C27 1.537(6) .
C26 C28 1.522(6) .
C27 H27A 0.9800 .
C27 H27B 0.9800 .
C27 H27C 0.9800 .
C28 H28A 0.9800 .
C28 H28B 0.9800 .
C28 H28C 0.9800 .
C29 H29 1.0000 .
C29 C30 1.525(6) .
C29 C31 1.530(5) .
C30 H30A 0.9800 .
C30 H30B 0.9800 .
C30 H30C 0.9800 .
C31 H31A 0.9800 .
C31 H31B 0.9800 .
C31 H31C 0.9800 .
Cl1S C1S 1.769(5) .
Cl2S C1S 1.771(5) .
C1S H1SA 0.9900 .
C1S H1SB 0.9900 .
